data_4084036
loop_
_publ_author_name
'Fecker, Ann Christin'
'Cr\(aciun, Bogdan-Florin'
'Freytag, Matthias'
'Jones, Peter G.'
'Walter, Marc D.'

_publ_section_title
;
 Synthesis and Coordination Chemistry of Pentadienyl Ligands Derived from
 (1R)-(&#x2212;)-Myrtenal
;
_journal_issue 14
_journal_name_full Organometallics
_journal_page_first 3792
_journal_paper_doi 10.1021/om500513m
_journal_volume 33
_journal_year 2014
_chemical_absolute_configuration ad
_chemical_formula_sum 'C25 H35 N Zr'
_chemical_formula_weight 440.76
_chemical_name_systematic
; 
 ? 
;
_space_group_IT_number 19
_symmetry_cell_setting orthorhombic
_symmetry_space_group_name_Hall 'P 2ac 2ab'
_symmetry_space_group_name_H-M 'P 21 21 21'
_atom_sites_solution_hydrogens geom
_atom_sites_solution_primary direct
_atom_sites_solution_secondary difmap
_audit_creation_method SHELXL-97
_cell_angle_alpha 90.00
_cell_angle_beta 90.00
_cell_angle_gamma 90.00
_cell_formula_units_Z 4
_cell_length_a 9.1213(2)
_cell_length_b 13.8169(3)
_cell_length_c 17.9360(4)
_cell_measurement_reflns_used 16211
_cell_measurement_temperature 100(2)
_cell_measurement_theta_max 29.1960
_cell_measurement_theta_min 2.7070
_cell_volume 2260.44(9)
_computing_cell_refinement
; 
CrysAlisPro, Agilent Technologies, 
Version 1.171.36.28 (release 01-02-2013 CrysAlis171 .NET) 
(compiled Feb  1 2013,16:14:44) 
;
_computing_data_collection
; 
CrysAlisPro, Agilent Technologies, 
Version 1.171.36.28 (release 01-02-2013 CrysAlis171 .NET) 
(compiled Feb  1 2013,16:14:44) 
;
_computing_data_reduction
; 
CrysAlisPro, Agilent Technologies, 
Version 1.171.36.28 (release 01-02-2013 CrysAlis171 .NET) 
(compiled Feb  1 2013,16:14:44) 
;
_computing_molecular_graphics 'Bruker XP'
_computing_publication_material SHELXL-97
_computing_structure_refinement 'SHELXL-97 (Sheldrick, 1997)'
_computing_structure_solution 'SHELXS-97 (Sheldrick, 1990)'
_diffrn_ambient_temperature 100(2)
_diffrn_detector_area_resol_mean 16.1419
_diffrn_measured_fraction_theta_full 0.993
_diffrn_measured_fraction_theta_max 0.973
_diffrn_measurement_device_type 'Oxford Diffraction Xcalibur, Eos'
_diffrn_measurement_method '\w scans'
_diffrn_radiation_monochromator graphite
_diffrn_radiation_source 'Enhance (Mo) X-ray Source'
_diffrn_radiation_type 'Mo K\a'
_diffrn_radiation_wavelength 0.71073
_diffrn_reflns_av_R_equivalents 0.0526
_diffrn_reflns_av_sigmaI/netI 0.0329
_diffrn_reflns_limit_h_max 13
_diffrn_reflns_limit_h_min -12
_diffrn_reflns_limit_k_max 19
_diffrn_reflns_limit_k_min -19
_diffrn_reflns_limit_l_max 25
_diffrn_reflns_limit_l_min -25
_diffrn_reflns_number 62840
_diffrn_reflns_theta_full 30.50
_diffrn_reflns_theta_max 30.90
_diffrn_reflns_theta_min 2.27
_exptl_absorpt_coefficient_mu 0.495
_exptl_absorpt_correction_T_max 1.00000
_exptl_absorpt_correction_T_min 0.97406
_exptl_absorpt_correction_type multi-scan
_exptl_absorpt_process_details
; 
CrysAlisPro, Agilent Technologies, 
Version 1.171.36.28 (release 01-02-2013 CrysAlis171 .NET) 
(compiled Feb  1 2013,16:14:44) 
;
_exptl_crystal_colour red
_exptl_crystal_density_diffrn 1.295
_exptl_crystal_density_method 'not measured'
_exptl_crystal_description irregular
_exptl_crystal_F_000 928
_exptl_crystal_size_max 0.25
_exptl_crystal_size_mid 0.15
_exptl_crystal_size_min 0.12
_refine_diff_density_max 0.323
_refine_diff_density_min -0.228
_refine_diff_density_rms 0.059
_refine_ls_abs_structure_details 'Flack H D (1983), Acta Cryst. A39, 876-881'
_refine_ls_abs_structure_Flack -0.03(2)
_refine_ls_extinction_method none
_refine_ls_goodness_of_fit_ref 1.064
_refine_ls_hydrogen_treatment mixed
_refine_ls_matrix_type full
_refine_ls_number_parameters 294
_refine_ls_number_reflns 6805
_refine_ls_number_restraints 0
_refine_ls_restrained_S_all 1.064
_refine_ls_R_factor_all 0.0307
_refine_ls_R_factor_gt 0.0249
_refine_ls_shift/su_max 0.003
_refine_ls_shift/su_mean 0.000
_refine_ls_structure_factor_coef Fsqd
_refine_ls_weighting_details 'calc w=1/[\s^2^(Fo^2^)+(0.0193P)^2^+0.4163P] where P=(Fo^2^+2Fc^2^)/3'
_refine_ls_weighting_scheme calc
_refine_ls_wR_factor_gt 0.0478
_refine_ls_wR_factor_ref 0.0497
_reflns_number_gt 6291
_reflns_number_total 6805
_reflns_threshold_expression >2sigma(I)
_cod_data_source_file om500513m_si_002.cif
_cod_data_source_block ann54
_cod_depositor_comments 'Adding full bibliography for 4084030--4084036.cif.'
_cod_original_cell_volume 2260.45(9)
_cod_database_code 4084036

loop_
_symmetry_equiv_pos_as_xyz
'x, y, z'
'-x+1/2, -y, z+1/2'
'-x, y+1/2, -z+1/2'
'x+1/2, -y+1/2, -z'

loop_
_atom_site_label
_atom_site_type_symbol
_atom_site_fract_x
_atom_site_fract_y
_atom_site_fract_z
_atom_site_U_iso_or_equiv
_atom_site_adp_type
_atom_site_occupancy
_atom_site_symmetry_multiplicity
_atom_site_calc_flag
_atom_site_refinement_flags
Zr Zr 0.531860(15) 0.139805(9) 0.862683(7) 0.01230(3) Uani 1 1 d .
N N 0.42885(16) 0.14218(11) 0.67301(7) 0.0227(3) Uani 1 1 d .
C1 C 0.49599(17) 0.29297(11) 0.94651(9) 0.0163(3) Uani 1 1 d .
H1A H 0.419(2) 0.3011(13) 0.9819(10) 0.017(5) Uiso 1 1 d .
H1B H 0.598(2) 0.2892(13) 0.9632(10) 0.020(5) Uiso 1 1 d .
C2 C 0.46305(18) 0.31780(9) 0.87383(8) 0.0145(3) Uani 1 1 d .
C3 C 0.55838(16) 0.30596(11) 0.81204(8) 0.0131(3) Uani 1 1 d .
H3 H 0.522(2) 0.3234(12) 0.7673(9) 0.014(4) Uiso 1 1 d .
C4 C 0.70492(17) 0.26981(11) 0.80849(9) 0.0133(3) Uani 1 1 d .
C5 C 0.78963(16) 0.23377(10) 0.86602(10) 0.0146(3) Uani 1 1 d .
H5 H 0.763(2) 0.2495(13) 0.9159(11) 0.022(5) Uiso 1 1 d .
C6 C 0.94451(16) 0.19970(11) 0.84953(8) 0.0182(3) Uani 1 1 d .
H6A H 0.9556 0.1317 0.8659 0.022 Uiso 1 1 calc R
H6B H 1.0151 0.2396 0.8781 0.022 Uiso 1 1 calc R
C7 C 0.9794(2) 0.20720(12) 0.76631(8) 0.0195(3) Uani 1 1 d .
H7 H 1.0793 0.1847 0.7512 0.023 Uiso 1 1 calc R
C8 C 0.84910(18) 0.16116(12) 0.72282(9) 0.0196(3) Uani 1 1 d .
H8A H 0.8723 0.1432 0.6707 0.023 Uiso 1 1 calc R
H8B H 0.7995 0.1076 0.7495 0.023 Uiso 1 1 calc R
C9 C 0.77304(17) 0.26122(11) 0.73143(8) 0.0152(3) Uani 1 1 d .
H9 H 0.7093 0.2816 0.6889 0.018 Uiso 1 1 calc R
C10 C 0.93026(17) 0.30762(12) 0.73357(9) 0.0181(3) Uani 1 1 d .
C11 C 0.95145(19) 0.39996(12) 0.77867(9) 0.0216(3) Uani 1 1 d .
H11A H 1.0553 0.4181 0.7783 0.032 Uiso 1 1 calc R
H11B H 0.9195 0.3890 0.8302 0.032 Uiso 1 1 calc R
H11C H 0.8932 0.4522 0.7566 0.032 Uiso 1 1 calc R
C12 C 0.98983(19) 0.32490(13) 0.65510(9) 0.0277(4) Uani 1 1 d .
H12A H 0.9387 0.3799 0.6325 0.042 Uiso 1 1 calc R
H12B H 0.9740 0.2669 0.6247 0.042 Uiso 1 1 calc R
H12C H 1.0950 0.3389 0.6578 0.042 Uiso 1 1 calc R
C13 C 0.30765(16) 0.34837(11) 0.85592(10) 0.0198(3) Uani 1 1 d .
H13A H 0.2418 0.3263 0.8956 0.030 Uiso 1 1 calc R
H13B H 0.2776 0.3196 0.8084 0.030 Uiso 1 1 calc R
H13C H 0.3030 0.4191 0.8522 0.030 Uiso 1 1 calc R
C14 C 0.3730(2) 0.07313(13) 0.95367(10) 0.0256(4) Uani 1 1 d .
H14 H 0.296(2) 0.1013(15) 0.9788(12) 0.034(6) Uiso 1 1 d .
C15 C 0.5131(2) 0.07446(12) 0.98840(9) 0.0263(4) Uani 1 1 d .
H15 H 0.514(2) 0.1096(14) 1.0348(11) 0.031(5) Uiso 1 1 d .
C16 C 0.6494(2) 0.04620(12) 0.95994(10) 0.0255(4) Uani 1 1 d .
H16 H 0.734(2) 0.0611(14) 0.9876(11) 0.026(5) Uiso 1 1 d .
C17 C 0.6822(2) 0.00522(12) 0.88859(10) 0.0226(4) Uani 1 1 d .
H17 H 0.786(2) -0.0028(13) 0.8775(11) 0.021(5) Uiso 1 1 d .
C18 C 0.5816(2) -0.02731(12) 0.83416(10) 0.0206(4) Uani 1 1 d .
H18 H 0.620(2) -0.0491(13) 0.7942(11) 0.018(5) Uiso 1 1 d .
C19 C 0.42680(19) -0.01675(12) 0.83377(10) 0.0207(4) Uani 1 1 d .
H19 H 0.382(2) -0.0316(14) 0.7873(11) 0.022(5) Uiso 1 1 d .
C20 C 0.3332(2) 0.02889(13) 0.88546(11) 0.0233(4) Uani 1 1 d .
H20 H 0.238(2) 0.0340(13) 0.8698(12) 0.023(5) Uiso 1 1 d .
C21 C 0.45582(18) 0.14250(12) 0.73580(8) 0.0201(3) Uani 1 1 d .
C22 C 0.3988(2) 0.14109(14) 0.59306(9) 0.0273(4) Uani 1 1 d .
C25 C 0.5146(4) 0.07867(18) 0.55661(11) 0.0623(9) Uani 1 1 d .
H25A H 0.6116 0.1066 0.5658 0.093 Uiso 1 1 calc R
H25B H 0.4967 0.0757 0.5028 0.093 Uiso 1 1 calc R
H25C H 0.5104 0.0132 0.5776 0.093 Uiso 1 1 calc R
C24 C 0.4013(3) 0.24434(14) 0.56583(11) 0.0413(6) Uani 1 1 d .
H24A H 0.3258 0.2817 0.5919 0.062 Uiso 1 1 calc R
H24B H 0.3820 0.2457 0.5121 0.062 Uiso 1 1 calc R
H24C H 0.4978 0.2727 0.5758 0.062 Uiso 1 1 calc R
C23 C 0.2453(3) 0.0977(2) 0.58326(14) 0.0602(8) Uani 1 1 d .
H23A H 0.2449 0.0309 0.6016 0.090 Uiso 1 1 calc R
H23B H 0.2188 0.0983 0.5303 0.090 Uiso 1 1 calc R
H23C H 0.1742 0.1362 0.6115 0.090 Uiso 1 1 calc R

loop_
_atom_site_aniso_label
_atom_site_aniso_U_11
_atom_site_aniso_U_22
_atom_site_aniso_U_33
_atom_site_aniso_U_23
_atom_site_aniso_U_13
_atom_site_aniso_U_12
Zr 0.01457(6) 0.01105(6) 0.01129(6) -0.00055(5) 0.00013(6) -0.00108(6)
N 0.0317(8) 0.0210(6) 0.0154(6) -0.0023(6) -0.0032(5) -0.0034(7)
C1 0.0179(9) 0.0160(7) 0.0150(7) -0.0031(6) 0.0024(6) -0.0012(6)
C2 0.0140(6) 0.0098(6) 0.0198(7) -0.0020(5) 0.0004(7) -0.0014(6)
C3 0.0139(8) 0.0123(7) 0.0132(7) 0.0017(5) -0.0014(6) -0.0010(5)
C4 0.0139(7) 0.0111(7) 0.0148(7) 0.0012(5) 0.0016(6) -0.0013(6)
C5 0.0128(6) 0.0153(6) 0.0156(7) 0.0018(7) 0.0001(7) -0.0019(5)
C6 0.0143(8) 0.0196(7) 0.0208(8) 0.0041(6) -0.0019(6) 0.0003(6)
C7 0.0137(7) 0.0228(8) 0.0220(8) 0.0015(6) 0.0034(7) 0.0035(7)
C8 0.0197(8) 0.0204(9) 0.0186(8) -0.0024(6) 0.0025(6) 0.0018(6)
C9 0.0147(7) 0.0187(8) 0.0123(7) 0.0011(6) 0.0011(6) 0.0006(6)
C10 0.0130(7) 0.0231(8) 0.0182(8) 0.0038(6) 0.0036(6) -0.0001(6)
C11 0.0149(8) 0.0221(8) 0.0278(8) 0.0060(6) 0.0003(7) -0.0023(7)
C12 0.0230(9) 0.0348(9) 0.0252(9) 0.0084(7) 0.0103(7) 0.0010(7)
C13 0.0136(6) 0.0211(8) 0.0246(8) -0.0017(7) 0.0012(6) 0.0015(6)
C14 0.0345(11) 0.0174(8) 0.0250(9) 0.0007(7) 0.0153(8) -0.0048(8)
C15 0.0482(13) 0.0174(7) 0.0134(7) 0.0027(6) 0.0036(8) -0.0065(8)
C16 0.0382(11) 0.0144(8) 0.0241(9) 0.0051(7) -0.0129(8) -0.0020(7)
C17 0.0222(9) 0.0137(8) 0.0317(10) 0.0029(7) -0.0025(7) 0.0005(7)
C18 0.0276(10) 0.0125(7) 0.0218(8) -0.0032(6) 0.0011(7) 0.0009(7)
C19 0.0253(10) 0.0137(7) 0.0232(8) -0.0015(6) -0.0035(7) -0.0042(6)
C20 0.0193(9) 0.0165(8) 0.0342(10) 0.0027(7) 0.0030(7) -0.0061(7)
C21 0.0244(8) 0.0169(7) 0.0190(7) -0.0019(6) -0.0012(6) -0.0053(9)
C22 0.0475(10) 0.0215(8) 0.0128(7) -0.0048(8) -0.0063(7) 0.0066(9)
C25 0.108(2) 0.0567(14) 0.0226(10) 0.0002(9) 0.0016(13) 0.0506(17)
C24 0.0741(17) 0.0266(10) 0.0231(10) 0.0013(8) -0.0049(10) 0.0114(11)
C23 0.0756(19) 0.0658(17) 0.0392(13) -0.0115(13) -0.0250(13) -0.0230(15)

loop_
_atom_type_symbol
_atom_type_description
_atom_type_scat_dispersion_real
_atom_type_scat_dispersion_imag
_atom_type_scat_source
C C 0.0033 0.0016 'International Tables Vol C Tables 4.2.6.8 and 6.1.1.4'
H H 0.0000 0.0000 'International Tables Vol C Tables 4.2.6.8 and 6.1.1.4'
N N 0.0061 0.0033 'International Tables Vol C Tables 4.2.6.8 and 6.1.1.4'
Zr Zr -2.9673 0.5597 'International Tables Vol C Tables 4.2.6.8 and 6.1.1.4'

loop_
_geom_angle_atom_site_label_1
_geom_angle_atom_site_label_2
_geom_angle_atom_site_label_3
_geom_angle
C17 Zr C14 85.03(7)
C17 Zr C21 111.75(6)
C14 Zr C21 119.12(6)
C17 Zr C20 84.40(7)
C14 Zr C20 34.45(6)
C21 Zr C20 87.30(6)
C17 Zr C18 34.49(6)
C14 Zr C18 83.61(6)
C21 Zr C18 82.34(6)
C20 Zr C18 64.38(6)
C17 Zr C16 34.82(7)
C14 Zr C16 64.33(7)
C21 Zr C16 145.72(6)
C20 Zr C16 82.59(7)
C18 Zr C16 63.74(6)
C17 Zr C19 64.39(6)
C14 Zr C19 63.78(6)
C21 Zr C19 72.17(6)
C20 Zr C19 33.93(6)
C18 Zr C19 34.18(6)
C16 Zr C19 81.51(6)
C17 Zr C15 64.25(7)
C14 Zr C15 34.41(7)
C21 Zr C15 150.59(6)
C20 Zr C15 63.53(7)
C18 Zr C15 81.63(6)
C16 Zr C15 33.48(7)
C19 Zr C15 80.76(6)
C17 Zr C3 138.21(6)
C14 Zr C3 132.20(6)
C21 Zr C3 70.35(5)
C20 Zr C3 136.42(6)
C18 Zr C3 142.30(6)
C16 Zr C3 135.63(6)
C19 Zr C3 141.88(6)
C15 Zr C3 133.56(5)
C17 Zr C2 152.88(6)
C14 Zr C2 99.83(6)
C21 Zr C2 89.32(5)
C20 Zr C2 114.57(6)
C18 Zr C2 171.62(5)
C16 Zr C2 124.64(6)
C19 Zr C2 141.44(6)
C15 Zr C2 105.56(5)
C3 Zr C2 32.74(5)
C17 Zr C4 105.51(6)
C14 Zr C4 154.70(6)
C21 Zr C4 78.88(5)
C20 Zr C4 165.21(6)
C18 Zr C4 118.17(6)
C16 Zr C4 111.86(6)
C19 Zr C4 141.52(6)
C15 Zr C4 130.51(6)
C3 Zr C4 32.70(5)
C2 Zr C4 60.54(5)
C17 Zr C1 126.70(6)
C14 Zr C1 80.92(6)
C21 Zr C1 120.03(5)
C20 Zr C1 108.85(6)
C18 Zr C1 157.10(6)
C16 Zr C1 94.21(6)
C19 Zr C1 142.74(6)
C15 Zr C1 76.06(5)
C3 Zr C1 58.27(5)
C2 Zr C1 30.99(5)
C4 Zr C1 74.34(5)
C21 N C22 178.46(18)
C2 C1 Zr 71.68(8)
C1 C2 C3 125.14(14)
C1 C2 C13 118.26(14)
C3 C2 C13 116.14(13)
C1 C2 Zr 77.32(9)
C3 C2 Zr 71.10(8)
C13 C2 Zr 118.93(10)
C2 C3 C4 130.47(14)
C2 C3 Zr 76.16(8)
C4 C3 Zr 77.52(8)
C5 C4 C3 128.02(14)
C5 C4 C9 114.98(14)
C3 C4 C9 116.77(14)
C5 C4 Zr 79.05(9)
C3 C4 Zr 69.77(8)
C9 C4 Zr 122.55(10)
C4 C5 C6 119.11(15)
C4 C5 Zr 70.62(8)
C6 C5 Zr 131.32(10)
C5 C6 C7 111.27(14)
C6 C7 C8 107.59(13)
C6 C7 C10 111.40(13)
C8 C7 C10 87.47(12)
C9 C8 C7 85.85(12)
C4 C9 C8 110.01(13)
C4 C9 C10 108.60(13)
C8 C9 C10 87.59(12)
C11 C10 C12 108.26(14)
C11 C10 C9 118.08(13)
C12 C10 C9 111.46(13)
C11 C10 C7 120.32(13)
C12 C10 C7 112.38(13)
C9 C10 C7 84.79(12)
C20 C14 C15 127.93(18)
C20 C14 Zr 74.29(10)
C15 C14 Zr 75.33(10)
C16 C15 C14 129.42(16)
C16 C15 Zr 72.74(10)
C14 C15 Zr 70.26(9)
C15 C16 C17 128.53(17)
C15 C16 Zr 73.78(10)
C17 C16 Zr 70.12(10)
C18 C17 C16 127.41(18)
C18 C17 Zr 74.74(10)
C16 C17 Zr 75.06(10)
C17 C18 C19 128.07(18)
C17 C18 Zr 70.77(10)
C19 C18 Zr 73.44(10)
C20 C19 C18 130.20(18)
C20 C19 Zr 72.50(10)
C18 C19 Zr 72.38(10)
C19 C20 C14 127.35(18)
C19 C20 Zr 73.57(10)
C14 C20 Zr 71.26(10)
N C21 Zr 175.24(15)
N C22 C24 107.78(16)
N C22 C25 107.42(16)
C24 C22 C25 112.88(19)
N C22 C23 106.75(17)
C24 C22 C23 110.29(19)
C25 C22 C23 111.4(2)

loop_
_geom_bond_atom_site_label_1
_geom_bond_atom_site_label_2
_geom_bond_distance
Zr C17 2.3569(18)
Zr C14 2.3690(18)
Zr C21 2.3795(15)
Zr C20 2.4081(17)
Zr C18 2.4082(17)
Zr C16 2.4216(17)
Zr C19 2.4220(16)
Zr C15 2.4349(16)
Zr C3 2.4807(15)
Zr C2 2.5460(13)
Zr C4 2.5813(15)
Zr C1 2.6165(16)
N C21 1.1526(19)
N C22 1.4601(19)
C1 C2 1.381(2)
C2 C3 1.418(2)
C2 C13 1.514(2)
C3 C4 1.428(2)
C4 C5 1.382(2)
C4 C9 1.520(2)
C5 C6 1.518(2)
C6 C7 1.530(2)
C7 C8 1.557(2)
C7 C10 1.572(2)
C8 C9 1.554(2)
C9 C10 1.571(2)
C10 C11 1.523(2)
C10 C12 1.528(2)
C14 C20 1.415(3)
C14 C15 1.422(3)
C15 C16 1.399(3)
C16 C17 1.431(3)
C17 C18 1.413(3)
C18 C19 1.420(3)
C19 C20 1.409(2)
C22 C24 1.508(3)
C22 C25 1.512(3)
C22 C23 1.533(3)

loop_
_geom_torsion_atom_site_label_1
_geom_torsion_atom_site_label_2
_geom_torsion_atom_site_label_3
_geom_torsion_atom_site_label_4
_geom_torsion
C17 Zr C1 C2 156.21(10)
C14 Zr C1 C2 -127.00(11)
C21 Zr C1 C2 -8.52(12)
C20 Zr C1 C2 -106.56(10)
C18 Zr C1 C2 -175.11(14)
C16 Zr C1 C2 169.85(10)
C19 Zr C1 C2 -108.65(12)
C15 Zr C1 C2 -161.80(11)
C3 Zr C1 C2 26.98(9)
C4 Zr C1 C2 58.32(10)
Zr C1 C2 C3 -55.64(13)
Zr C1 C2 C13 116.23(12)
C17 Zr C2 C1 -45.19(17)
C14 Zr C2 C1 53.17(11)
C21 Zr C2 C1 172.63(10)
C20 Zr C2 C1 85.91(11)
C18 Zr C2 C1 166.8(4)
C16 Zr C2 C1 -12.33(12)
C19 Zr C2 C1 113.03(12)
C15 Zr C2 C1 18.34(11)
C3 Zr C2 C1 -134.48(14)
C4 Zr C2 C1 -109.77(11)
C17 Zr C2 C3 89.29(15)
C14 Zr C2 C3 -172.35(10)
C21 Zr C2 C3 -52.89(9)
C20 Zr C2 C3 -139.61(9)
C18 Zr C2 C3 -58.7(4)
C16 Zr C2 C3 122.14(10)
C19 Zr C2 C3 -112.49(11)
C15 Zr C2 C3 152.82(9)
C4 Zr C2 C3 24.71(8)
C1 Zr C2 C3 134.48(14)
C17 Zr C2 C13 -160.67(13)
C14 Zr C2 C13 -62.31(12)
C21 Zr C2 C13 57.16(12)
C20 Zr C2 C13 -29.56(13)
C18 Zr C2 C13 51.4(4)
C16 Zr C2 C13 -127.81(12)
C19 Zr C2 C13 -2.44(16)
C15 Zr C2 C13 -97.13(12)
C3 Zr C2 C13 110.05(15)
C4 Zr C2 C13 134.76(13)
C1 Zr C2 C13 -115.48(16)
C1 C2 C3 C4 -1.5(3)
C13 C2 C3 C4 -173.50(15)
Zr C2 C3 C4 -59.83(15)
C1 C2 C3 Zr 58.35(14)
C13 C2 C3 Zr -113.67(11)
C17 Zr C3 C2 -136.85(10)
C14 Zr C3 C2 10.19(13)
C21 Zr C3 C2 122.14(10)
C20 Zr C3 C2 58.74(12)
C18 Zr C3 C2 168.25(10)
C16 Zr C3 C2 -85.01(12)
C19 Zr C3 C2 111.11(11)
C15 Zr C3 C2 -37.38(13)
C4 Zr C3 C2 -137.65(13)
C1 Zr C3 C2 -25.59(8)
C17 Zr C3 C4 0.80(13)
C14 Zr C3 C4 147.85(10)
C21 Zr C3 C4 -100.21(10)
C20 Zr C3 C4 -163.60(9)
C18 Zr C3 C4 -54.10(14)
C16 Zr C3 C4 52.64(13)
C19 Zr C3 C4 -111.24(11)
C15 Zr C3 C4 100.27(11)
C2 Zr C3 C4 137.65(13)
C1 Zr C3 C4 112.06(10)
C2 C3 C4 C5 2.3(3)
Zr C3 C4 C5 -56.97(15)
C2 C3 C4 C9 176.44(14)
Zr C3 C4 C9 117.15(12)
C2 C3 C4 Zr 59.29(15)
C17 Zr C4 C5 -41.72(11)
C14 Zr C4 C5 70.41(17)
C21 Zr C4 C5 -151.44(10)
C20 Zr C4 C5 -172.6(2)
C18 Zr C4 C5 -76.47(11)
C16 Zr C4 C5 -5.49(11)
C19 Zr C4 C5 -109.91(11)
C15 Zr C4 C5 27.43(12)
C3 Zr C4 C5 137.72(14)
C2 Zr C4 C5 112.98(10)
C1 Zr C4 C5 82.77(10)
C17 Zr C4 C3 -179.44(9)
C14 Zr C4 C3 -67.31(17)
C21 Zr C4 C3 70.84(9)
C20 Zr C4 C3 49.7(3)
C18 Zr C4 C3 145.81(9)
C16 Zr C4 C3 -143.21(9)
C19 Zr C4 C3 112.37(11)
C15 Zr C4 C3 -110.29(10)
C2 Zr C4 C3 -24.74(8)
C1 Zr C4 C3 -54.95(9)
C17 Zr C4 C9 71.03(13)
C14 Zr C4 C9 -176.84(14)
C21 Zr C4 C9 -38.69(12)
C20 Zr C4 C9 -59.8(3)
C18 Zr C4 C9 36.28(14)
C16 Zr C4 C9 107.26(13)
C19 Zr C4 C9 2.85(17)
C15 Zr C4 C9 140.19(12)
C3 Zr C4 C9 -109.53(16)
C2 Zr C4 C9 -134.26(13)
C1 Zr C4 C9 -164.48(13)
C3 C4 C5 C6 -179.50(14)
C9 C4 C5 C6 6.3(2)
Zr C4 C5 C6 127.24(13)
C3 C4 C5 Zr 53.25(15)
C9 C4 C5 Zr -120.96(12)
C17 Zr C5 C4 139.68(10)
C14 Zr C5 C4 -145.25(10)
C21 Zr C5 C4 29.14(10)
C20 Zr C5 C4 173.06(19)
C18 Zr C5 C4 115.91(10)
C16 Zr C5 C4 174.85(11)
C19 Zr C5 C4 109.96(11)
C15 Zr C5 C4 -158.96(10)
C3 Zr C5 C4 -25.27(9)
C2 Zr C5 C4 -55.94(9)
C1 Zr C5 C4 -88.10(10)
C17 Zr C5 C6 27.51(15)
C14 Zr C5 C6 102.58(16)
C21 Zr C5 C6 -83.03(15)
C20 Zr C5 C6 60.9(3)
C18 Zr C5 C6 3.74(16)
C16 Zr C5 C6 62.67(15)
C19 Zr C5 C6 -2.2(2)
C15 Zr C5 C6 88.87(15)
C3 Zr C5 C6 -137.44(17)
C2 Zr C5 C6 -168.12(16)
C4 Zr C5 C6 -112.17(19)
C1 Zr C5 C6 159.73(16)
C4 C5 C6 C7 -2.87(19)
Zr C5 C6 C7 86.20(17)
C5 C6 C7 C8 -47.90(16)
C5 C6 C7 C10 46.37(18)
C6 C7 C8 C9 83.50(13)
C10 C7 C8 C9 -28.17(11)
C5 C4 C9 C8 41.26(18)
C3 C4 C9 C8 -133.64(14)
Zr C4 C9 C8 -51.54(16)
C5 C4 C9 C10 -53.07(17)
C3 C4 C9 C10 132.04(14)
Zr C4 C9 C10 -145.86(10)
C7 C8 C9 C4 -80.76(14)
C7 C8 C9 C10 28.18(11)
C4 C9 C10 C11 -39.36(18)
C8 C9 C10 C11 -149.67(14)
C4 C9 C10 C12 -165.61(13)
C8 C9 C10 C12 84.08(14)
C4 C9 C10 C7 82.37(13)
C8 C9 C10 C7 -27.94(11)
C6 C7 C10 C11 39.6(2)
C8 C7 C10 C11 147.50(14)
C6 C7 C10 C12 168.88(14)
C8 C7 C10 C12 -83.20(15)
C6 C7 C10 C9 -80.03(14)
C8 C7 C10 C9 27.88(11)
C17 Zr C14 C20 -87.34(12)
C21 Zr C14 C20 24.83(13)
C18 Zr C14 C20 -52.70(11)
C16 Zr C14 C20 -116.59(12)
C19 Zr C14 C20 -23.49(10)
C15 Zr C14 C20 -137.20(17)
C3 Zr C14 C20 114.00(11)
C2 Zr C14 C20 119.58(11)
C4 Zr C14 C20 156.29(12)
C1 Zr C14 C20 144.25(12)
C17 Zr C14 C15 49.87(10)
C21 Zr C14 C15 162.03(9)
C20 Zr C14 C15 137.20(17)
C18 Zr C14 C15 84.50(11)
C16 Zr C14 C15 20.61(10)
C19 Zr C14 C15 113.71(12)
C3 Zr C14 C15 -108.80(11)
C2 Zr C14 C15 -103.22(10)
C4 Zr C14 C15 -66.51(18)
C1 Zr C14 C15 -78.55(10)
C20 C14 C15 C16 10.7(3)
Zr C14 C15 C16 -45.33(18)
C20 C14 C15 Zr 56.02(17)
C17 Zr C15 C16 22.62(10)
C14 Zr C15 C16 144.88(16)
C21 Zr C15 C16 111.61(15)
C20 Zr C15 C16 119.46(12)
C18 Zr C15 C16 53.97(11)
C19 Zr C15 C16 88.56(11)
C3 Zr C15 C16 -110.52(11)
C2 Zr C15 C16 -130.45(10)
C4 Zr C15 C16 -66.15(12)
C1 Zr C15 C16 -120.83(11)
C17 Zr C15 C14 -122.26(12)
C21 Zr C15 C14 -33.27(18)
C20 Zr C15 C14 -25.42(10)
C18 Zr C15 C14 -90.91(11)
C16 Zr C15 C14 -144.88(16)
C19 Zr C15 C14 -56.32(11)
C3 Zr C15 C14 104.60(11)
C2 Zr C15 C14 84.67(11)
C4 Zr C15 C14 148.97(10)
C1 Zr C15 C14 94.29(11)
C14 C15 C16 C17 -2.3(3)
Zr C15 C16 C17 -46.82(17)
C14 C15 C16 Zr 44.50(17)
C17 Zr C16 C15 -142.65(17)
C14 Zr C16 C15 -21.14(10)
C21 Zr C16 C15 -125.83(12)
C20 Zr C16 C15 -51.81(11)
C18 Zr C16 C15 -116.85(12)
C19 Zr C16 C15 -86.06(11)
C3 Zr C16 C15 103.92(12)
C2 Zr C16 C15 63.01(12)
C4 Zr C16 C15 131.48(10)
C1 Zr C16 C15 56.68(11)
C14 Zr C16 C17 121.51(12)
C21 Zr C16 C17 16.82(18)
C20 Zr C16 C17 90.84(12)
C18 Zr C16 C17 25.80(10)
C19 Zr C16 C17 56.59(11)
C15 Zr C16 C17 142.65(17)
C3 Zr C16 C17 -113.43(11)
C2 Zr C16 C17 -154.34(10)
C4 Zr C16 C17 -85.87(11)
C1 Zr C16 C17 -160.67(11)
C15 C16 C17 C18 -8.7(3)
Zr C16 C17 C18 -56.85(17)
C15 C16 C17 Zr 48.12(17)
C14 Zr C17 C18 85.95(12)
C21 Zr C17 C18 -33.47(12)
C20 Zr C17 C18 51.36(11)
C16 Zr C17 C18 136.42(17)
C19 Zr C17 C18 22.70(11)
C15 Zr C17 C18 114.62(12)
C3 Zr C17 C18 -117.91(11)
C2 Zr C17 C18 -172.15(11)
C4 Zr C17 C18 -117.46(11)
C1 Zr C17 C18 160.74(10)
C14 Zr C17 C16 -50.47(11)
C21 Zr C17 C16 -169.89(11)
C20 Zr C17 C16 -85.06(12)
C18 Zr C17 C16 -136.42(17)
C19 Zr C17 C16 -113.72(12)
C15 Zr C17 C16 -21.81(11)
C3 Zr C17 C16 105.67(12)
C2 Zr C17 C16 51.42(18)
C4 Zr C17 C16 106.12(11)
C1 Zr C17 C16 24.31(14)
C16 C17 C18 C19 8.0(3)
Zr C17 C18 C19 -48.96(18)
C16 C17 C18 Zr 56.98(16)
C14 Zr C18 C17 -90.51(12)
C21 Zr C18 C17 148.88(12)
C20 Zr C18 C17 -120.45(12)
C16 Zr C18 C17 -26.03(11)
C19 Zr C18 C17 -141.72(17)
C15 Zr C18 C17 -55.86(12)
C3 Zr C18 C17 105.66(13)
C2 Zr C18 C17 154.7(4)
C4 Zr C18 C17 75.90(12)
C1 Zr C18 C17 -42.8(2)
C17 Zr C18 C19 141.72(17)
C14 Zr C18 C19 51.21(12)
C21 Zr C18 C19 -69.40(11)
C20 Zr C18 C19 21.27(11)
C16 Zr C18 C19 115.69(13)
C15 Zr C18 C19 85.86(12)
C3 Zr C18 C19 -112.62(12)
C2 Zr C18 C19 -63.5(4)
C4 Zr C18 C19 -142.38(10)
C1 Zr C18 C19 98.91(17)
C17 C18 C19 C20 1.0(3)
Zr C18 C19 C20 -47.03(19)
C17 C18 C19 Zr 47.99(18)
C17 Zr C19 C20 121.23(12)
C14 Zr C19 C20 23.82(11)
C21 Zr C19 C20 -112.91(12)
C18 Zr C19 C20 144.12(17)
C16 Zr C19 C20 89.32(12)
C15 Zr C19 C20 55.44(11)
C3 Zr C19 C20 -102.00(13)
C2 Zr C19 C20 -47.96(15)
C4 Zr C19 C20 -156.03(10)
C1 Zr C19 C20 3.55(16)
C17 Zr C19 C18 -22.89(11)
C14 Zr C19 C18 -120.30(13)
C21 Zr C19 C18 102.97(12)
C20 Zr C19 C18 -144.12(17)
C16 Zr C19 C18 -54.80(12)
C15 Zr C19 C18 -88.68(12)
C3 Zr C19 C18 113.88(12)
C2 Zr C19 C18 167.91(10)
C4 Zr C19 C18 59.85(15)
C1 Zr C19 C18 -140.57(11)
C18 C19 C20 C14 -2.7(3)
Zr C19 C20 C14 -49.74(17)
C18 C19 C20 Zr 46.99(19)
C15 C14 C20 C19 -5.8(3)
Zr C14 C20 C19 50.62(17)
C15 C14 C20 Zr -56.44(17)
C17 Zr C20 C19 -50.79(11)
C14 Zr C20 C19 -140.16(17)
C21 Zr C20 C19 61.38(11)
C18 Zr C20 C19 -21.42(11)
C16 Zr C20 C19 -85.79(11)
C15 Zr C20 C19 -114.76(12)
C3 Zr C20 C19 118.84(11)
C2 Zr C20 C19 149.40(10)
C4 Zr C20 C19 82.2(2)
C1 Zr C20 C19 -177.73(10)
C17 Zr C20 C14 89.38(12)
C21 Zr C20 C14 -158.45(12)
C18 Zr C20 C14 118.75(13)
C16 Zr C20 C14 54.37(12)
C19 Zr C20 C14 140.16(17)
C15 Zr C20 C14 25.40(11)
C3 Zr C20 C14 -100.99(13)
C2 Zr C20 C14 -70.44(12)
C4 Zr C20 C14 -137.7(2)
C1 Zr C20 C14 -37.57(12)
C22 N C21 Zr 0(9)
C17 Zr C21 N -43.9(18)
C14 Zr C21 N -140.6(18)
C20 Zr C21 N -126.8(18)
C18 Zr C21 N -62.3(18)
C16 Zr C21 N -54.2(18)
C19 Zr C21 N -95.8(18)
C15 Zr C21 N -119.8(18)
C3 Zr C21 N 91.3(18)
C2 Zr C21 N 118.6(18)
C4 Zr C21 N 58.5(18)
C1 Zr C21 N 122.9(18)
C21 N C22 C24 -99(7)
C21 N C22 C25 23(7)
C21 N C22 C23 142(7)
